data_4341836
loop_
_publ_author_name
'Schmidt, Anna-Corina'
'Heinemann, Frank W.'
'Maron, Laurent'
'Meyer, Karsten'

_publ_section_title
;
 A Series of Uranium (IV, V, VI) Tritylimido Complexes, Their Molecular
 and Electronic Structures and Reactivity with CO2.
;
_journal_name_full 'Inorganic chemistry'
_journal_page_first 141126065822007
_journal_paper_doi 10.1021/ic5023517
_journal_year 2014
_chemical_formula_moiety 'C64 H81 N4 O3 U, C24 B F20, C6 H6'
_chemical_formula_sum 'C94 H87 B F20 N4 O3 U'
_chemical_formula_weight 1949.52
_chemical_name_systematic
; 
 ? 
;
_space_group_IT_number 14
_symmetry_cell_setting monoclinic
_symmetry_space_group_name_Hall '-P 2ybc'
_symmetry_space_group_name_H-M 'P 1 21/c 1'
_atom_sites_solution_hydrogens geom
_atom_sites_solution_primary direct
_atom_sites_solution_secondary difmap
_audit_creation_method SHELXL-97
_cell_angle_alpha 90.00
_cell_angle_beta 99.962(3)
_cell_angle_gamma 90.00
_cell_formula_units_Z 4
_cell_length_a 14.6718(16)
_cell_length_b 31.392(3)
_cell_length_c 18.5045(19)
_cell_measurement_reflns_used 9849
_cell_measurement_temperature 120(2)
_cell_measurement_theta_max 28.59
_cell_measurement_theta_min 2.40
_cell_volume 8394.2(15)
_computing_cell_refinement 'Bruker SAINT'
_computing_data_collection 'Bruker APEX2'
_computing_data_reduction 'Bruker SAINT'
_computing_molecular_graphics 'SHELXTL 6.12 (Bruker AXS, 2002)'
_computing_publication_material 'SHELXTL 6.12 (Bruker AXS, 2002)'
_computing_structure_refinement 'SHELXTL 6.12 (Bruker AXS, 2002)'
_computing_structure_solution 'SHELXTL 6.12 (Bruker AXS, 2002)'
_diffrn_ambient_temperature 120(2)
_diffrn_detector_area_resol_mean 83.33
_diffrn_measured_fraction_theta_full 0.990
_diffrn_measured_fraction_theta_max 0.990
_diffrn_measurement_device_type 'Bruker Kappa APEX II'
_diffrn_measurement_method '\f and \w scans'
_diffrn_radiation_monochromator 'Quazar focussing montel optics'
_diffrn_radiation_source 'ImuS micro-focus tube'
_diffrn_radiation_type MoK\a
_diffrn_radiation_wavelength 0.71073
_diffrn_reflns_av_R_equivalents 0.0468
_diffrn_reflns_av_sigmaI/netI 0.0452
_diffrn_reflns_limit_h_max 18
_diffrn_reflns_limit_h_min -19
_diffrn_reflns_limit_k_max 42
_diffrn_reflns_limit_k_min -39
_diffrn_reflns_limit_l_max 25
_diffrn_reflns_limit_l_min -22
_diffrn_reflns_number 84542
_diffrn_reflns_theta_full 28.85
_diffrn_reflns_theta_max 28.85
_diffrn_reflns_theta_min 1.29
_exptl_absorpt_coefficient_mu 2.032
_exptl_absorpt_correction_T_max 0.746
_exptl_absorpt_correction_T_min 0.672
_exptl_absorpt_correction_type multi-scan
_exptl_absorpt_process_details 'SADABS, Bruker-AXS, 2008'
_exptl_crystal_colour 'dark violet'
_exptl_crystal_density_diffrn 1.543
_exptl_crystal_density_method 'not measured'
_exptl_crystal_description block
_exptl_crystal_F_000 3920
_exptl_crystal_size_max 0.15
_exptl_crystal_size_mid 0.09
_exptl_crystal_size_min 0.08
_refine_diff_density_max 0.728
_refine_diff_density_min -0.655
_refine_diff_density_rms 0.082
_refine_ls_extinction_method none
_refine_ls_goodness_of_fit_ref 1.012
_refine_ls_hydrogen_treatment constr
_refine_ls_matrix_type full
_refine_ls_number_parameters 1120
_refine_ls_number_reflns 21794
_refine_ls_number_restraints 0
_refine_ls_restrained_S_all 1.012
_refine_ls_R_factor_all 0.0455
_refine_ls_R_factor_gt 0.0300
_refine_ls_shift/su_max 0.009
_refine_ls_shift/su_mean 0.000
_refine_ls_structure_factor_coef Fsqd
_refine_ls_weighting_details 'calc w=1/[\s^2^(Fo^2^)+(0.0253P)^2^+3.6864P] where P=(Fo^2^+2Fc^2^)/3'
_refine_ls_weighting_scheme calc
_refine_ls_wR_factor_gt 0.0601
_refine_ls_wR_factor_ref 0.0644
_reflns_number_gt 17591
_reflns_number_total 21794
_reflns_threshold_expression >2sigma(I)
_cod_data_source_file ic5023517_si_002.cif
_cod_data_source_block acs1223
_cod_original_sg_symbol_Hall -P2ybc
_cod_original_sg_symbol_H-M P2(1)/c
_cod_database_code 4341836

loop_
_symmetry_equiv_pos_as_xyz
'x, y, z'
'-x, y+1/2, -z+1/2'
'-x, -y, -z'
'x, -y-1/2, z-1/2'

loop_
_atom_site_label
_atom_site_type_symbol
_atom_site_fract_x
_atom_site_fract_y
_atom_site_fract_z
_atom_site_U_iso_or_equiv
_atom_site_adp_type
_atom_site_occupancy
_atom_site_symmetry_multiplicity
_atom_site_calc_flag
_atom_site_refinement_flags
U1 U 0.273037(6) 0.611205(3) 0.250863(4) 0.01409(3) Uani 1 1 d .
O1 O 0.34940(11) 0.55677(5) 0.22868(9) 0.0186(3) Uani 1 1 d .
O2 O 0.13183(11) 0.61816(5) 0.20649(8) 0.0169(3) Uani 1 1 d .
O3 O 0.34125(11) 0.66662(5) 0.29850(8) 0.0170(3) Uani 1 1 d .
N1 N 0.20458(13) 0.54421(6) 0.30359(10) 0.0166(4) Uani 1 1 d .
N2 N 0.17758(13) 0.62883(6) 0.35659(10) 0.0161(4) Uani 1 1 d .
N3 N 0.35743(13) 0.59121(6) 0.38318(10) 0.0179(4) Uani 1 1 d .
N4 N 0.29680(13) 0.63118(6) 0.15781(10) 0.0175(4) Uani 1 1 d .
C1 C 0.11268(16) 0.55582(7) 0.32179(13) 0.0186(5) Uani 1 1 d .
H1A H 0.0869 0.5308 0.3439 0.022 Uiso 1 1 calc R
H1B H 0.0700 0.5630 0.2759 0.022 Uiso 1 1 calc R
C2 C 0.11716(17) 0.59309(8) 0.37428(13) 0.0202(5) Uani 1 1 d .
H2A H 0.0538 0.6041 0.3734 0.024 Uiso 1 1 calc R
H2B H 0.1408 0.5829 0.4247 0.024 Uiso 1 1 calc R
C3 C 0.24356(16) 0.64092(8) 0.42322(12) 0.0192(5) Uani 1 1 d .
H3A H 0.2090 0.6460 0.4638 0.023 Uiso 1 1 calc R
H3B H 0.2746 0.6679 0.4138 0.023 Uiso 1 1 calc R
C4 C 0.31611(17) 0.60713(8) 0.44640(12) 0.0204(5) Uani 1 1 d .
H4A H 0.3657 0.6191 0.4840 0.024 Uiso 1 1 calc R
H4B H 0.2877 0.5830 0.4688 0.024 Uiso 1 1 calc R
C5 C 0.36209(17) 0.54391(7) 0.38503(13) 0.0206(5) Uani 1 1 d .
H5A H 0.3929 0.5345 0.4343 0.025 Uiso 1 1 calc R
H5B H 0.3996 0.5338 0.3488 0.025 Uiso 1 1 calc R
C6 C 0.26574(17) 0.52439(8) 0.36769(13) 0.0206(5) Uani 1 1 d .
H6A H 0.2718 0.4936 0.3578 0.025 Uiso 1 1 calc R
H6B H 0.2357 0.5271 0.4114 0.025 Uiso 1 1 calc R
C7 C 0.18482(17) 0.51468(8) 0.23945(13) 0.0207(5) Uani 1 1 d .
H7A H 0.1536 0.5312 0.1966 0.025 Uiso 1 1 calc R
H7B H 0.1405 0.4928 0.2505 0.025 Uiso 1 1 calc R
C8 C 0.26621(16) 0.49216(7) 0.21762(13) 0.0183(5) Uani 1 1 d .
C9 C 0.34592(16) 0.51487(7) 0.20912(13) 0.0185(5) Uani 1 1 d .
C10 C 0.41720(17) 0.49531(8) 0.17934(14) 0.0224(5) Uani 1 1 d .
C11 C 0.40380(18) 0.45288(8) 0.15769(14) 0.0252(5) Uani 1 1 d .
H11 H 0.4500 0.4394 0.1356 0.030 Uiso 1 1 calc R
C12 C 0.32643(17) 0.42927(8) 0.16679(13) 0.0219(5) Uani 1 1 d .
C13 C 0.25817(17) 0.44964(8) 0.19753(13) 0.0208(5) Uani 1 1 d .
H13 H 0.2050 0.4341 0.2049 0.025 Uiso 1 1 calc R
C14 C 0.50156(17) 0.51952(8) 0.16525(15) 0.0276(6) Uani 1 1 d .
H14A H 0.4884 0.5503 0.1682 0.033 Uiso 1 1 calc R
H14B H 0.5099 0.5135 0.1143 0.033 Uiso 1 1 calc R
C15 C 0.59454(18) 0.51028(9) 0.21655(16) 0.0325(6) Uani 1 1 d .
C16 C 0.6225(2) 0.46355(10) 0.2150(2) 0.0439(8) Uani 1 1 d .
H16A H 0.6240 0.4550 0.1643 0.066 Uiso 1 1 calc R
H16B H 0.5774 0.4460 0.2349 0.066 Uiso 1 1 calc R
H16C H 0.6839 0.4597 0.2449 0.066 Uiso 1 1 calc R
C17 C 0.6688(2) 0.53689(11) 0.1893(2) 0.0515(9) Uani 1 1 d .
H17A H 0.7293 0.5306 0.2190 0.077 Uiso 1 1 calc R
H17B H 0.6547 0.5672 0.1934 0.077 Uiso 1 1 calc R
H17C H 0.6701 0.5299 0.1378 0.077 Uiso 1 1 calc R
C18 C 0.5887(2) 0.52250(14) 0.29521(19) 0.0613(11) Uani 1 1 d .
H18A H 0.5396 0.5060 0.3119 0.092 Uiso 1 1 calc R
H18B H 0.5747 0.5530 0.2975 0.092 Uiso 1 1 calc R
H18C H 0.6479 0.5165 0.3270 0.092 Uiso 1 1 calc R
C19 C 0.31458(19) 0.38367(8) 0.14198(15) 0.0289(6) Uani 1 1 d .
H19A H 0.2873 0.3828 0.0898 0.043 Uiso 1 1 calc R
H19B H 0.2737 0.3690 0.1705 0.043 Uiso 1 1 calc R
H19C H 0.3750 0.3695 0.1495 0.043 Uiso 1 1 calc R
C20 C 0.12277(16) 0.66805(7) 0.33229(13) 0.0188(5) Uani 1 1 d .
H20A H 0.1656 0.6896 0.3180 0.023 Uiso 1 1 calc R
H20B H 0.0984 0.6796 0.3750 0.023 Uiso 1 1 calc R
C21 C 0.04306(15) 0.66329(7) 0.26990(12) 0.0168(5) Uani 1 1 d .
C22 C 0.05160(15) 0.64038(7) 0.20615(13) 0.0161(5) Uani 1 1 d .
C23 C -0.01748(16) 0.64198(7) 0.14401(13) 0.0186(5) Uani 1 1 d .
C24 C -0.09495(16) 0.66706(8) 0.14825(14) 0.0214(5) Uani 1 1 d .
H24 H -0.1419 0.6692 0.1060 0.026 Uiso 1 1 calc R
C25 C -0.10683(17) 0.68898(8) 0.21081(14) 0.0227(5) Uani 1 1 d .
C26 C -0.03668(16) 0.68669(7) 0.27144(14) 0.0203(5) Uani 1 1 d .
H26 H -0.0434 0.7015 0.3150 0.024 Uiso 1 1 calc R
C27 C -0.00839(17) 0.62064(8) 0.07242(13) 0.0214(5) Uani 1 1 d .
H27A H 0.0580 0.6144 0.0733 0.026 Uiso 1 1 calc R
H27B H -0.0279 0.6413 0.0323 0.026 Uiso 1 1 calc R
C28 C -0.06333(18) 0.57890(8) 0.05282(14) 0.0249(5) Uani 1 1 d .
C29 C -0.16553(19) 0.58415(10) 0.05710(18) 0.0371(7) Uani 1 1 d .
H29A H -0.1990 0.5581 0.0395 0.056 Uiso 1 1 calc R
H29B H -0.1910 0.6083 0.0265 0.056 Uiso 1 1 calc R
H29C H -0.1723 0.5894 0.1081 0.056 Uiso 1 1 calc R
C30 C -0.0534(2) 0.56699(10) -0.02560(15) 0.0378(7) Uani 1 1 d .
H30A H 0.0123 0.5643 -0.0287 0.057 Uiso 1 1 calc R
H30B H -0.0815 0.5892 -0.0594 0.057 Uiso 1 1 calc R
H30C H -0.0847 0.5398 -0.0389 0.057 Uiso 1 1 calc R
C31 C -0.0220(2) 0.54332(9) 0.10406(16) 0.0351(7) Uani 1 1 d .
H31A H -0.0264 0.5509 0.1547 0.053 Uiso 1 1 calc R
H31B H 0.0431 0.5393 0.0999 0.053 Uiso 1 1 calc R
H31C H -0.0562 0.5168 0.0906 0.053 Uiso 1 1 calc R
C32 C -0.19227(19) 0.71569(10) 0.21297(18) 0.0373(7) Uani 1 1 d .
H32A H -0.2248 0.7207 0.1628 0.056 Uiso 1 1 calc R
H32B H -0.1740 0.7431 0.2366 0.056 Uiso 1 1 calc R
H32C H -0.2333 0.7006 0.2409 0.056 Uiso 1 1 calc R
C33 C 0.45324(16) 0.60927(7) 0.38491(13) 0.0193(5) Uani 1 1 d .
H33A H 0.4972 0.5942 0.4230 0.023 Uiso 1 1 calc R
H33B H 0.4724 0.6039 0.3370 0.023 Uiso 1 1 calc R
C34 C 0.45911(16) 0.65625(7) 0.40049(13) 0.0180(5) Uani 1 1 d .
C35 C 0.40227(16) 0.68444(7) 0.35362(12) 0.0172(5) Uani 1 1 d .
C36 C 0.40513(16) 0.72832(7) 0.36688(12) 0.0178(5) Uani 1 1 d .
C37 C 0.46521(16) 0.74272(8) 0.42877(13) 0.0198(5) Uani 1 1 d .
H37 H 0.4677 0.7724 0.4387 0.024 Uiso 1 1 calc R
C38 C 0.52154(17) 0.71579(8) 0.47657(13) 0.0209(5) Uani 1 1 d .
C39 C 0.51731(16) 0.67259(8) 0.46118(13) 0.0208(5) Uani 1 1 d .
H39 H 0.5554 0.6536 0.4931 0.025 Uiso 1 1 calc R
C40 C 0.34185(16) 0.75915(8) 0.31963(13) 0.0206(5) Uani 1 1 d .
H40A H 0.3106 0.7769 0.3523 0.025 Uiso 1 1 calc R
H40B H 0.2933 0.7425 0.2880 0.025 Uiso 1 1 calc R
C41 C 0.38706(18) 0.78940(8) 0.26976(14) 0.0240(5) Uani 1 1 d .
C42 C 0.4372(2) 0.76338(10) 0.21927(15) 0.0366(7) Uani 1 1 d .
H42A H 0.4628 0.7826 0.1860 0.055 Uiso 1 1 calc R
H42B H 0.3936 0.7436 0.1905 0.055 Uiso 1 1 calc R
H42C H 0.4876 0.7473 0.2488 0.055 Uiso 1 1 calc R
C43 C 0.4543(2) 0.82062(9) 0.31369(16) 0.0346(7) Uani 1 1 d .
H43A H 0.4756 0.8411 0.2803 0.052 Uiso 1 1 calc R
H43B H 0.5075 0.8050 0.3404 0.052 Uiso 1 1 calc R
H43C H 0.4231 0.8358 0.3487 0.052 Uiso 1 1 calc R
C44 C 0.3081(2) 0.81484(9) 0.22392(16) 0.0359(7) Uani 1 1 d .
H44A H 0.2756 0.8313 0.2567 0.054 Uiso 1 1 calc R
H44B H 0.2647 0.7952 0.1947 0.054 Uiso 1 1 calc R
H44C H 0.3337 0.8343 0.1912 0.054 Uiso 1 1 calc R
C45 C 0.58442(19) 0.73331(9) 0.54325(14) 0.0286(6) Uani 1 1 d .
H45A H 0.5623 0.7240 0.5877 0.043 Uiso 1 1 calc R
H45B H 0.5842 0.7645 0.5411 0.043 Uiso 1 1 calc R
H45C H 0.6475 0.7228 0.5442 0.043 Uiso 1 1 calc R
C46 C 0.31460(16) 0.64610(7) 0.08676(12) 0.0177(5) Uani 1 1 d .
C47 C 0.26821(17) 0.61521(8) 0.02739(13) 0.0214(5) Uani 1 1 d .
C48 C 0.2801(2) 0.57147(9) 0.03842(16) 0.0339(6) Uani 1 1 d .
H48 H 0.3129 0.5611 0.0838 0.041 Uiso 1 1 calc R
C49 C 0.2442(3) 0.54320(10) -0.01637(18) 0.0460(8) Uani 1 1 d .
H49 H 0.2526 0.5135 -0.0084 0.055 Uiso 1 1 calc R
C50 C 0.1961(2) 0.55776(11) -0.08256(17) 0.0452(8) Uani 1 1 d .
H50 H 0.1721 0.5382 -0.1202 0.054 Uiso 1 1 calc R
C51 C 0.1836(2) 0.60045(11) -0.09340(16) 0.0413(8) Uani 1 1 d .
H51 H 0.1500 0.6106 -0.1387 0.050 Uiso 1 1 calc R
C52 C 0.2193(2) 0.62933(10) -0.03882(14) 0.0310(6) Uani 1 1 d .
H52 H 0.2101 0.6590 -0.0471 0.037 Uiso 1 1 calc R
C53 C 0.42004(17) 0.64635(8) 0.09003(13) 0.0207(5) Uani 1 1 d .
C54 C 0.4595(2) 0.63570(10) 0.02920(16) 0.0361(7) Uani 1 1 d .
H54 H 0.4208 0.6281 -0.0156 0.043 Uiso 1 1 calc R
C55 C 0.5548(2) 0.63618(11) 0.03356(19) 0.0466(9) Uani 1 1 d .
H55 H 0.5807 0.6292 -0.0085 0.056 Uiso 1 1 calc R
C56 C 0.6120(2) 0.64662(10) 0.09753(18) 0.0396(7) Uani 1 1 d .
H56 H 0.6773 0.6462 0.1003 0.048 Uiso 1 1 calc R
C57 C 0.57389(19) 0.65780(9) 0.15788(16) 0.0316(6) Uani 1 1 d .
H57 H 0.6130 0.6658 0.2023 0.038 Uiso 1 1 calc R
C58 C 0.47863(17) 0.65747(8) 0.15398(14) 0.0245(5) Uani 1 1 d .
H58 H 0.4532 0.6650 0.1961 0.029 Uiso 1 1 calc R
C59 C 0.27190(17) 0.69079(8) 0.07457(12) 0.0204(5) Uani 1 1 d .
C60 C 0.18430(17) 0.69819(8) 0.09176(13) 0.0230(5) Uani 1 1 d .
H60 H 0.1541 0.6761 0.1137 0.028 Uiso 1 1 calc R
C61 C 0.14080(19) 0.73705(9) 0.07743(14) 0.0284(6) Uani 1 1 d .
H61 H 0.0812 0.7418 0.0894 0.034 Uiso 1 1 calc R
C62 C 0.1851(2) 0.76917(9) 0.04527(15) 0.0318(6) Uani 1 1 d .
H62 H 0.1552 0.7958 0.0340 0.038 Uiso 1 1 calc R
C63 C 0.2720(2) 0.76254(9) 0.02974(15) 0.0328(6) Uani 1 1 d .
H63 H 0.3027 0.7849 0.0090 0.039 Uiso 1 1 calc R
C64 C 0.3153(2) 0.72354(9) 0.04395(14) 0.0285(6) Uani 1 1 d .
H64 H 0.3754 0.7192 0.0326 0.034 Uiso 1 1 calc R
B1 B 0.82487(19) 0.61898(9) 0.51823(15) 0.0190(5) Uani 1 1 d .
F1 F 0.91338(11) 0.70704(5) 0.56062(8) 0.0285(3) Uani 1 1 d .
F2 F 0.85669(12) 0.77985(5) 0.49731(9) 0.0373(4) Uani 1 1 d .
F3 F 0.71467(12) 0.78230(5) 0.38123(9) 0.0386(4) Uani 1 1 d .
F4 F 0.62929(10) 0.70834(5) 0.33068(8) 0.0297(3) Uani 1 1 d .
F5 F 0.68142(9) 0.63460(4) 0.39592(7) 0.0232(3) Uani 1 1 d .
F6 F 0.85387(10) 0.63128(4) 0.35799(7) 0.0243(3) Uani 1 1 d .
F7 F 0.88993(10) 0.57087(5) 0.26993(8) 0.0292(3) Uani 1 1 d .
F8 F 0.90833(13) 0.48890(5) 0.31447(10) 0.0441(4) Uani 1 1 d .
F9 F 0.89059(13) 0.46874(5) 0.45609(10) 0.0438(4) Uani 1 1 d .
F10 F 0.85326(11) 0.52925(4) 0.54638(8) 0.0285(3) Uani 1 1 d .
F11 F 1.00845(10) 0.64271(5) 0.49459(7) 0.0234(3) Uani 1 1 d .
F12 F 1.16938(10) 0.62942(5) 0.58411(8) 0.0279(3) Uani 1 1 d .
F13 F 1.17307(10) 0.59780(5) 0.72084(8) 0.0286(3) Uani 1 1 d .
F14 F 1.01087(10) 0.57652(5) 0.76467(7) 0.0288(3) Uani 1 1 d .
F15 F 0.85223(10) 0.58525(5) 0.67670(8) 0.0275(3) Uani 1 1 d .
F16 F 0.77080(10) 0.66759(5) 0.63315(8) 0.0276(3) Uani 1 1 d .
F17 F 0.62279(12) 0.65947(6) 0.69652(8) 0.0399(4) Uani 1 1 d .
F18 F 0.49817(11) 0.59567(6) 0.65504(10) 0.0442(4) Uani 1 1 d .
F19 F 0.52625(10) 0.54109(5) 0.54721(9) 0.0348(4) Uani 1 1 d .
F20 F 0.67085(10) 0.54913(5) 0.48119(8) 0.0273(3) Uani 1 1 d .
C65 C 0.80140(16) 0.66643(8) 0.48110(12) 0.0182(5) Uani 1 1 d .
C66 C 0.84259(18) 0.70496(8) 0.50333(13) 0.0225(5) Uani 1 1 d .
C67 C 0.81463(19) 0.74353(8) 0.47097(14) 0.0261(6) Uani 1 1 d .
C68 C 0.74302(19) 0.74496(8) 0.41288(14) 0.0259(6) Uani 1 1 d .
C69 C 0.69925(17) 0.70776(8) 0.38791(13) 0.0228(5) Uani 1 1 d .
C70 C 0.72810(16) 0.67023(8) 0.42267(13) 0.0196(5) Uani 1 1 d .
C71 C 0.84560(16) 0.58357(7) 0.45705(13) 0.0181(5) Uani 1 1 d .
C72 C 0.85806(16) 0.59145(8) 0.38579(13) 0.0193(5) Uani 1 1 d .
C73 C 0.87852(17) 0.56038(8) 0.33806(13) 0.0217(5) Uani 1 1 d .
C74 C 0.88874(19) 0.51906(8) 0.36099(15) 0.0287(6) Uani 1 1 d .
C75 C 0.87937(19) 0.50917(8) 0.43146(16) 0.0286(6) Uani 1 1 d .
C76 C 0.85945(17) 0.54123(8) 0.47700(14) 0.0227(5) Uani 1 1 d .
C77 C 0.92010(16) 0.61643(7) 0.58073(12) 0.0186(5) Uani 1 1 d .
C78 C 1.00544(17) 0.62671(8) 0.56249(12) 0.0195(5) Uani 1 1 d .
C79 C 1.08911(16) 0.62086(7) 0.60741(13) 0.0196(5) Uani 1 1 d .
C80 C 1.09204(17) 0.60436(7) 0.67688(13) 0.0213(5) Uani 1 1 d .
C81 C 1.01017(17) 0.59382(8) 0.69806(13) 0.0206(5) Uani 1 1 d .
C82 C 0.92803(17) 0.59931(8) 0.65063(13) 0.0204(5) Uani 1 1 d .
C83 C 0.73124(16) 0.60851(8) 0.55455(13) 0.0196(5) Uani 1 1 d .
C84 C 0.71186(17) 0.63541(8) 0.60971(13) 0.0224(5) Uani 1 1 d .
C85 C 0.63613(19) 0.63178(9) 0.64398(14) 0.0280(6) Uani 1 1 d .
C86 C 0.57337(18) 0.59965(9) 0.62384(15) 0.0306(6) Uani 1 1 d .
C87 C 0.58783(17) 0.57240(8) 0.56927(15) 0.0265(6) Uani 1 1 d .
C88 C 0.66513(17) 0.57735(8) 0.53537(13) 0.0219(5) Uani 1 1 d .
C101 C 0.9256(2) 0.28487(10) 0.21736(18) 0.0409(7) Uani 1 1 d .
H101 H 0.8796 0.2749 0.2435 0.049 Uiso 1 1 calc R
C102 C 0.9117(2) 0.28239(9) 0.14199(18) 0.0394(7) Uani 1 1 d .
H102 H 0.8562 0.2703 0.1159 0.047 Uiso 1 1 calc R
C103 C 0.9785(2) 0.29747(10) 0.10439(16) 0.0404(7) Uani 1 1 d .
H103 H 0.9690 0.2955 0.0524 0.048 Uiso 1 1 calc R
C104 C 1.0586(2) 0.31525(10) 0.14143(17) 0.0407(7) Uani 1 1 d .
H104 H 1.1037 0.3262 0.1152 0.049 Uiso 1 1 calc R
C105 C 1.0732(2) 0.31708(10) 0.21678(17) 0.0419(8) Uani 1 1 d .
H105 H 1.1290 0.3288 0.2429 0.050 Uiso 1 1 calc R
C106 C 1.0066(3) 0.30190(10) 0.25440(17) 0.0449(8) Uani 1 1 d .
H106 H 1.0169 0.3032 0.3065 0.054 Uiso 1 1 calc R

loop_
_atom_site_aniso_label
_atom_site_aniso_U_11
_atom_site_aniso_U_22
_atom_site_aniso_U_33
_atom_site_aniso_U_23
_atom_site_aniso_U_13
_atom_site_aniso_U_12
U1 0.01454(4) 0.01461(4) 0.01377(4) 0.00215(4) 0.00429(3) 0.00016(4)
O1 0.0192(8) 0.0153(8) 0.0226(9) 0.0025(7) 0.0074(7) 0.0017(7)
O2 0.0160(8) 0.0192(9) 0.0172(8) -0.0008(6) 0.0070(6) 0.0007(6)
O3 0.0175(8) 0.0167(8) 0.0165(8) 0.0011(6) 0.0019(6) -0.0005(6)
N1 0.0185(10) 0.0143(10) 0.0178(10) 0.0021(8) 0.0054(8) 0.0000(8)
N2 0.0184(10) 0.0141(9) 0.0169(9) 0.0022(8) 0.0061(8) -0.0003(8)
N3 0.0196(10) 0.0158(10) 0.0181(10) 0.0033(8) 0.0030(8) 0.0003(8)
N4 0.0181(10) 0.0181(10) 0.0167(9) 0.0014(8) 0.0042(8) 0.0001(8)
C1 0.0179(12) 0.0169(12) 0.0232(12) 0.0025(9) 0.0096(10) -0.0014(9)
C2 0.0211(12) 0.0195(12) 0.0226(12) 0.0025(10) 0.0109(10) -0.0026(10)
C3 0.0215(12) 0.0224(13) 0.0145(11) -0.0006(9) 0.0052(9) -0.0009(10)
C4 0.0236(12) 0.0250(13) 0.0134(10) 0.0025(9) 0.0052(9) -0.0021(10)
C5 0.0233(12) 0.0164(12) 0.0220(12) 0.0058(9) 0.0036(10) 0.0017(10)
C6 0.0236(12) 0.0174(12) 0.0214(12) 0.0057(9) 0.0050(10) 0.0005(10)
C7 0.0202(12) 0.0188(12) 0.0243(12) -0.0015(10) 0.0076(10) -0.0012(10)
C8 0.0198(12) 0.0181(12) 0.0173(11) 0.0023(9) 0.0036(9) 0.0024(9)
C9 0.0205(12) 0.0150(12) 0.0202(12) 0.0045(9) 0.0039(9) 0.0027(9)
C10 0.0198(12) 0.0233(13) 0.0250(13) 0.0038(10) 0.0065(10) 0.0033(10)
C11 0.0246(13) 0.0266(14) 0.0262(13) -0.0007(11) 0.0088(11) 0.0076(11)
C12 0.0255(13) 0.0178(12) 0.0221(12) 0.0012(10) 0.0033(10) 0.0051(10)
C13 0.0233(12) 0.0197(12) 0.0196(12) 0.0019(10) 0.0041(10) 0.0005(10)
C14 0.0225(13) 0.0250(14) 0.0378(15) 0.0018(12) 0.0121(12) 0.0028(11)
C15 0.0203(13) 0.0350(16) 0.0434(17) -0.0016(13) 0.0095(12) 0.0038(12)
C16 0.0262(15) 0.0412(19) 0.064(2) 0.0101(16) 0.0079(15) 0.0108(13)
C17 0.0234(15) 0.047(2) 0.084(3) 0.0016(19) 0.0096(17) -0.0050(14)
C18 0.0299(18) 0.102(3) 0.049(2) -0.019(2) -0.0013(16) 0.0129(19)
C19 0.0309(14) 0.0262(15) 0.0297(14) -0.0052(11) 0.0055(11) 0.0021(11)
C20 0.0208(12) 0.0162(12) 0.0200(11) -0.0012(9) 0.0055(9) 0.0006(9)
C21 0.0161(11) 0.0151(11) 0.0198(11) 0.0019(9) 0.0053(9) -0.0017(9)
C22 0.0131(11) 0.0150(11) 0.0211(11) 0.0027(9) 0.0054(9) -0.0017(9)
C23 0.0169(11) 0.0185(12) 0.0210(12) -0.0003(9) 0.0055(9) -0.0040(9)
C24 0.0160(11) 0.0210(12) 0.0259(12) 0.0043(10) 0.0002(10) -0.0019(10)
C25 0.0172(12) 0.0181(12) 0.0336(14) -0.0001(10) 0.0068(10) -0.0022(10)
C26 0.0212(12) 0.0165(12) 0.0248(12) -0.0025(10) 0.0086(10) -0.0021(9)
C27 0.0190(12) 0.0266(14) 0.0186(11) -0.0015(10) 0.0030(9) -0.0030(10)
C28 0.0232(13) 0.0266(14) 0.0243(13) -0.0076(11) 0.0025(10) -0.0011(11)
C29 0.0249(15) 0.0343(17) 0.0514(19) -0.0144(14) 0.0044(13) -0.0073(12)
C30 0.0392(17) 0.0436(18) 0.0289(15) -0.0122(13) 0.0008(13) -0.0012(14)
C31 0.0432(17) 0.0249(15) 0.0358(16) -0.0027(12) 0.0031(13) -0.0004(13)
C32 0.0211(14) 0.0360(17) 0.0526(19) -0.0116(14) 0.0004(13) 0.0066(12)
C33 0.0159(11) 0.0194(12) 0.0224(11) 0.0044(10) 0.0028(9) 0.0014(10)
C34 0.0175(11) 0.0184(12) 0.0193(11) 0.0022(9) 0.0064(9) -0.0004(9)
C35 0.0159(11) 0.0209(12) 0.0155(11) -0.0001(9) 0.0047(9) -0.0015(9)
C36 0.0171(11) 0.0199(12) 0.0175(11) 0.0026(9) 0.0063(9) 0.0000(9)
C37 0.0209(12) 0.0199(12) 0.0200(12) -0.0016(9) 0.0078(10) -0.0006(10)
C38 0.0204(12) 0.0264(13) 0.0165(11) -0.0021(10) 0.0049(9) -0.0020(10)
C39 0.0198(12) 0.0253(13) 0.0172(11) 0.0052(10) 0.0029(9) 0.0023(10)
C40 0.0190(12) 0.0173(12) 0.0253(12) -0.0001(10) 0.0028(10) 0.0004(9)
C41 0.0259(13) 0.0228(13) 0.0227(12) 0.0034(10) 0.0030(10) 0.0007(10)
C42 0.0448(18) 0.0406(18) 0.0269(14) 0.0037(13) 0.0133(13) 0.0059(14)
C43 0.0411(17) 0.0298(16) 0.0319(15) 0.0060(12) 0.0037(13) -0.0135(13)
C44 0.0398(17) 0.0299(16) 0.0365(16) 0.0131(13) 0.0020(13) 0.0043(13)
C45 0.0324(15) 0.0307(15) 0.0209(13) -0.0035(11) -0.0006(11) 0.0017(12)
C46 0.0186(12) 0.0188(12) 0.0164(11) 0.0029(9) 0.0046(9) -0.0013(9)
C47 0.0225(12) 0.0258(13) 0.0168(11) -0.0031(10) 0.0060(9) -0.0040(10)
C48 0.0496(18) 0.0233(14) 0.0278(14) -0.0023(11) 0.0039(13) -0.0033(13)
C49 0.071(2) 0.0291(17) 0.0404(18) -0.0128(14) 0.0150(17) -0.0146(16)
C50 0.049(2) 0.057(2) 0.0320(16) -0.0231(15) 0.0132(15) -0.0211(17)
C51 0.0406(18) 0.057(2) 0.0239(14) -0.0119(14) -0.0014(13) -0.0029(15)
C52 0.0347(15) 0.0369(16) 0.0210(13) -0.0024(12) 0.0034(12) 0.0025(13)
C53 0.0246(13) 0.0185(12) 0.0211(12) 0.0026(10) 0.0102(10) -0.0010(10)
C54 0.0314(15) 0.053(2) 0.0270(14) -0.0058(13) 0.0132(12) -0.0075(14)
C55 0.0346(17) 0.064(2) 0.0480(19) -0.0140(17) 0.0274(16) -0.0077(16)
C56 0.0216(14) 0.0412(18) 0.059(2) -0.0074(15) 0.0163(14) -0.0031(13)
C57 0.0240(14) 0.0327(16) 0.0380(16) -0.0024(12) 0.0054(12) -0.0035(12)
C58 0.0229(13) 0.0258(14) 0.0258(13) -0.0028(11) 0.0071(11) -0.0036(10)
C59 0.0262(13) 0.0208(13) 0.0130(11) 0.0014(9) 0.0000(10) -0.0005(10)
C60 0.0242(13) 0.0223(13) 0.0219(12) 0.0034(10) 0.0030(10) -0.0021(10)
C61 0.0310(15) 0.0271(14) 0.0271(14) 0.0006(11) 0.0050(11) 0.0059(11)
C62 0.0454(17) 0.0201(14) 0.0281(14) 0.0049(11) 0.0013(13) 0.0063(12)
C63 0.0468(18) 0.0222(14) 0.0301(14) 0.0104(11) 0.0088(13) -0.0047(12)
C64 0.0326(15) 0.0301(15) 0.0238(13) 0.0071(11) 0.0076(11) -0.0021(12)
B1 0.0208(13) 0.0197(14) 0.0168(12) 0.0020(10) 0.0044(10) 0.0011(10)
F1 0.0356(9) 0.0235(8) 0.0235(8) -0.0009(6) -0.0029(7) -0.0039(7)
F2 0.0562(11) 0.0179(8) 0.0364(9) -0.0025(7) 0.0041(8) -0.0057(7)
F3 0.0506(11) 0.0211(8) 0.0428(10) 0.0110(7) 0.0042(8) 0.0077(7)
F4 0.0295(8) 0.0342(9) 0.0234(8) 0.0076(6) -0.0013(6) 0.0068(7)
F5 0.0221(7) 0.0223(8) 0.0242(7) 0.0000(6) 0.0012(6) -0.0003(6)
F6 0.0336(8) 0.0194(7) 0.0225(7) 0.0048(6) 0.0118(6) 0.0008(6)
F7 0.0329(8) 0.0340(9) 0.0239(8) -0.0041(6) 0.0139(7) -0.0020(7)
F8 0.0600(12) 0.0271(9) 0.0507(11) -0.0137(8) 0.0251(9) 0.0054(8)
F9 0.0651(12) 0.0165(8) 0.0535(11) 0.0051(8) 0.0203(10) 0.0090(8)
F10 0.0363(9) 0.0222(8) 0.0285(8) 0.0100(6) 0.0103(7) 0.0025(6)
F11 0.0251(8) 0.0302(8) 0.0158(7) 0.0056(6) 0.0064(6) -0.0032(6)
F12 0.0205(7) 0.0354(9) 0.0286(8) 0.0048(7) 0.0063(6) -0.0049(6)
F13 0.0226(8) 0.0338(9) 0.0266(8) 0.0040(6) -0.0034(6) -0.0009(6)
F14 0.0310(8) 0.0374(9) 0.0176(7) 0.0101(6) 0.0028(6) 0.0028(7)
F15 0.0215(7) 0.0387(9) 0.0238(7) 0.0121(7) 0.0079(6) 0.0006(6)
F16 0.0291(8) 0.0322(9) 0.0211(7) -0.0046(6) 0.0033(6) 0.0005(7)
F17 0.0438(10) 0.0529(11) 0.0268(8) -0.0035(8) 0.0168(8) 0.0114(8)
F18 0.0322(9) 0.0594(12) 0.0467(11) 0.0127(9) 0.0233(8) 0.0046(8)
F19 0.0237(8) 0.0319(9) 0.0494(10) 0.0119(8) 0.0077(7) -0.0053(7)
F20 0.0273(8) 0.0241(8) 0.0312(8) -0.0017(6) 0.0071(7) -0.0030(6)
C65 0.0213(12) 0.0188(12) 0.0157(11) 0.0020(9) 0.0066(9) 0.0017(10)
C66 0.0263(13) 0.0221(13) 0.0191(12) -0.0001(10) 0.0041(10) -0.0001(10)
C67 0.0376(15) 0.0161(13) 0.0255(13) -0.0005(10) 0.0078(11) -0.0039(11)
C68 0.0357(15) 0.0192(13) 0.0240(13) 0.0063(10) 0.0085(11) 0.0068(11)
C69 0.0239(13) 0.0264(14) 0.0183(12) 0.0047(10) 0.0045(10) 0.0054(10)
C70 0.0215(12) 0.0201(12) 0.0182(11) 0.0004(9) 0.0065(9) -0.0002(10)
C71 0.0162(11) 0.0164(12) 0.0221(12) 0.0013(9) 0.0042(9) -0.0011(9)
C72 0.0172(11) 0.0175(12) 0.0232(12) 0.0017(10) 0.0034(10) -0.0024(9)
C73 0.0195(12) 0.0264(14) 0.0206(12) -0.0015(10) 0.0070(10) -0.0014(10)
C74 0.0285(14) 0.0234(14) 0.0363(15) -0.0096(11) 0.0116(12) 0.0004(11)
C75 0.0300(14) 0.0147(12) 0.0417(16) 0.0031(11) 0.0084(12) 0.0020(10)
C76 0.0204(12) 0.0227(13) 0.0263(13) 0.0036(10) 0.0079(10) -0.0007(10)
C77 0.0209(12) 0.0186(12) 0.0166(11) 0.0016(9) 0.0040(9) 0.0018(9)
C78 0.0266(13) 0.0182(12) 0.0144(11) 0.0001(9) 0.0057(10) -0.0008(10)
C79 0.0185(12) 0.0189(12) 0.0221(12) -0.0017(9) 0.0057(10) -0.0014(9)
C80 0.0223(12) 0.0184(13) 0.0221(12) -0.0021(9) 0.0004(10) 0.0003(10)
C81 0.0269(13) 0.0203(12) 0.0146(11) 0.0014(9) 0.0036(10) 0.0024(10)
C82 0.0209(12) 0.0199(12) 0.0219(12) 0.0019(9) 0.0077(10) -0.0013(9)
C83 0.0198(11) 0.0218(12) 0.0174(11) 0.0057(10) 0.0032(9) 0.0034(10)
C84 0.0236(13) 0.0245(14) 0.0181(12) 0.0047(10) 0.0008(10) 0.0032(10)
C85 0.0277(14) 0.0362(16) 0.0215(13) 0.0039(11) 0.0082(11) 0.0116(12)
C86 0.0238(13) 0.0420(17) 0.0291(14) 0.0153(12) 0.0129(11) 0.0073(12)
C87 0.0192(12) 0.0282(14) 0.0317(14) 0.0138(11) 0.0033(11) 0.0023(11)
C88 0.0225(13) 0.0217(13) 0.0215(12) 0.0066(10) 0.0041(10) 0.0029(10)
C101 0.050(2) 0.0333(17) 0.0429(18) 0.0017(14) 0.0164(16) 0.0110(14)
C102 0.0333(16) 0.0316(17) 0.0495(19) 0.0031(14) -0.0032(14) 0.0015(13)
C103 0.0460(19) 0.0444(19) 0.0276(15) 0.0014(13) -0.0025(14) -0.0032(15)
C104 0.0357(17) 0.049(2) 0.0364(17) -0.0049(14) 0.0037(14) -0.0007(14)
C105 0.0385(17) 0.0394(18) 0.0412(18) -0.0127(14) -0.0115(14) 0.0047(14)
C106 0.070(2) 0.0362(18) 0.0262(15) -0.0051(13) 0.0029(16) 0.0141(16)

loop_
_atom_type_symbol
_atom_type_description
_atom_type_scat_dispersion_real
_atom_type_scat_dispersion_imag
_atom_type_scat_source
C C 0.0033 0.0016 'International Tables Vol C Tables 4.2.6.8 and 6.1.1.4'
H H 0.0000 0.0000 'International Tables Vol C Tables 4.2.6.8 and 6.1.1.4'
N N 0.0061 0.0033 'International Tables Vol C Tables 4.2.6.8 and 6.1.1.4'
O O 0.0106 0.0060 'International Tables Vol C Tables 4.2.6.8 and 6.1.1.4'
B B 0.0013 0.0007 'International Tables Vol C Tables 4.2.6.8 and 6.1.1.4'
F F 0.0171 0.0103 'International Tables Vol C Tables 4.2.6.8 and 6.1.1.4'
U U -9.6767 9.6646 'International Tables Vol C Tables 4.2.6.8 and 6.1.1.4'

loop_
_geom_angle_atom_site_label_1
_geom_angle_atom_site_label_2
_geom_angle_atom_site_label_3
_geom_angle
N4 U1 O2 86.30(7)
N4 U1 O3 87.65(7)
O2 U1 O3 116.05(6)
N4 U1 O1 84.59(7)
O2 U1 O1 121.69(6)
O3 U1 O1 120.92(6)
N4 U1 N1 138.12(7)
O2 U1 N1 79.14(6)
O3 U1 N1 133.98(6)
O1 U1 N1 70.82(6)
N4 U1 N3 141.81(7)
O2 U1 N3 131.57(6)
O3 U1 N3 72.28(6)
O1 U1 N3 78.93(6)
N1 U1 N3 66.76(6)
N4 U1 N2 142.54(7)
O2 U1 N2 69.91(6)
O3 U1 N2 78.11(6)
O1 U1 N2 132.38(6)
N1 U1 N2 66.64(6)
N3 U1 N2 65.52(6)
C9 O1 U1 146.29(14)
C22 O2 U1 147.52(14)
C35 O3 U1 148.61(14)
C1 N1 C6 111.41(17)
C1 N1 C7 105.80(18)
C6 N1 C7 112.30(18)
C1 N1 U1 108.13(13)
C6 N1 U1 114.72(13)
C7 N1 U1 103.83(13)
C3 N2 C20 106.22(18)
C3 N2 C2 109.64(18)
C20 N2 C2 111.94(18)
C3 N2 U1 108.38(13)
C20 N2 U1 105.94(12)
C2 N2 U1 114.33(13)
C5 N3 C4 109.85(17)
C5 N3 C33 109.60(18)
C4 N3 C33 111.09(18)
C5 N3 U1 105.85(14)
C4 N3 U1 117.46(14)
C33 N3 U1 102.55(13)
C46 N4 U1 179.59(18)
N1 C1 C2 113.15(19)
N1 C1 H1A 108.9
C2 C1 H1A 108.9
N1 C1 H1B 108.9
C2 C1 H1B 108.9
H1A C1 H1B 107.8
N2 C2 C1 113.52(18)
N2 C2 H2A 108.9
C1 C2 H2A 108.9
N2 C2 H2B 108.9
C1 C2 H2B 108.9
H2A C2 H2B 107.7
N2 C3 C4 112.56(19)
N2 C3 H3A 109.1
C4 C3 H3A 109.1
N2 C3 H3B 109.1
C4 C3 H3B 109.1
H3A C3 H3B 107.8
N3 C4 C3 111.96(18)
N3 C4 H4A 109.2
C3 C4 H4A 109.2
N3 C4 H4B 109.2
C3 C4 H4B 109.2
H4A C4 H4B 107.9
N3 C5 C6 111.09(19)
N3 C5 H5A 109.4
C6 C5 H5A 109.4
N3 C5 H5B 109.4
C6 C5 H5B 109.4
H5A C5 H5B 108.0
N1 C6 C5 114.05(19)
N1 C6 H6A 108.7
C5 C6 H6A 108.7
N1 C6 H6B 108.7
C5 C6 H6B 108.7
H6A C6 H6B 107.6
N1 C7 C8 116.8(2)
N1 C7 H7A 108.1
C8 C7 H7A 108.1
N1 C7 H7B 108.1
C8 C7 H7B 108.1
H7A C7 H7B 107.3
C13 C8 C9 119.6(2)
C13 C8 C7 119.4(2)
C9 C8 C7 120.6(2)
O1 C9 C8 117.0(2)
O1 C9 C10 122.0(2)
C8 C9 C10 120.9(2)
C11 C10 C9 116.9(2)
C11 C10 C14 120.6(2)
C9 C10 C14 122.3(2)
C12 C11 C10 123.5(2)
C12 C11 H11 118.3
C10 C11 H11 118.3
C11 C12 C13 117.7(2)
C11 C12 C19 121.6(2)
C13 C12 C19 120.6(2)
C8 C13 C12 121.3(2)
C8 C13 H13 119.4
C12 C13 H13 119.4
C10 C14 C15 117.4(2)
C10 C14 H14A 107.9
C15 C14 H14A 107.9
C10 C14 H14B 107.9
C15 C14 H14B 107.9
H14A C14 H14B 107.2
C18 C15 C16 108.7(3)
C18 C15 C17 109.9(3)
C16 C15 C17 108.1(2)
C18 C15 C14 110.5(2)
C16 C15 C14 112.3(2)
C17 C15 C14 107.3(2)
C15 C16 H16A 109.5
C15 C16 H16B 109.5
H16A C16 H16B 109.5
C15 C16 H16C 109.5
H16A C16 H16C 109.5
H16B C16 H16C 109.5
C15 C17 H17A 109.5
C15 C17 H17B 109.5
H17A C17 H17B 109.5
C15 C17 H17C 109.5
H17A C17 H17C 109.5
H17B C17 H17C 109.5
C15 C18 H18A 109.5
C15 C18 H18B 109.5
H18A C18 H18B 109.5
C15 C18 H18C 109.5
H18A C18 H18C 109.5
H18B C18 H18C 109.5
C12 C19 H19A 109.5
C12 C19 H19B 109.5
H19A C19 H19B 109.5
C12 C19 H19C 109.5
H19A C19 H19C 109.5
H19B C19 H19C 109.5
N2 C20 C21 117.09(19)
N2 C20 H20A 108.0
C21 C20 H20A 108.0
N2 C20 H20B 108.0
C21 C20 H20B 108.0
H20A C20 H20B 107.3
C26 C21 C22 119.1(2)
C26 C21 C20 118.6(2)
C22 C21 C20 121.7(2)
O2 C22 C23 121.6(2)
O2 C22 C21 117.3(2)
C23 C22 C21 121.0(2)
C22 C23 C24 117.1(2)
C22 C23 C27 123.0(2)
C24 C23 C27 119.7(2)
C25 C24 C23 123.3(2)
C25 C24 H24 118.3
C23 C24 H24 118.3
C24 C25 C26 117.9(2)
C24 C25 C32 121.5(2)
C26 C25 C32 120.6(2)
C21 C26 C25 121.5(2)
C21 C26 H26 119.3
C25 C26 H26 119.3
C23 C27 C28 117.36(19)
C23 C27 H27A 108.0
C28 C27 H27A 108.0
C23 C27 H27B 108.0
C28 C27 H27B 108.0
H27A C27 H27B 107.2
C31 C28 C29 109.6(2)
C31 C28 C30 108.6(2)
C29 C28 C30 109.4(2)
C31 C28 C27 109.9(2)
C29 C28 C27 111.9(2)
C30 C28 C27 107.3(2)
C28 C29 H29A 109.5
C28 C29 H29B 109.5
H29A C29 H29B 109.5
C28 C29 H29C 109.5
H29A C29 H29C 109.5
H29B C29 H29C 109.5
C28 C30 H30A 109.5
C28 C30 H30B 109.5
H30A C30 H30B 109.5
C28 C30 H30C 109.5
H30A C30 H30C 109.5
H30B C30 H30C 109.5
C28 C31 H31A 109.5
C28 C31 H31B 109.5
H31A C31 H31B 109.5
C28 C31 H31C 109.5
H31A C31 H31C 109.5
H31B C31 H31C 109.5
C25 C32 H32A 109.5
C25 C32 H32B 109.5
H32A C32 H32B 109.5
C25 C32 H32C 109.5
H32A C32 H32C 109.5
H32B C32 H32C 109.5
C34 C33 N3 113.25(18)
C34 C33 H33A 108.9
N3 C33 H33A 108.9
C34 C33 H33B 108.9
N3 C33 H33B 108.9
H33A C33 H33B 107.7
C39 C34 C35 118.9(2)
C39 C34 C33 121.7(2)
C35 C34 C33 119.4(2)
O3 C35 C36 122.3(2)
O3 C35 C34 116.6(2)
C36 C35 C34 121.0(2)
C37 C36 C35 117.3(2)
C37 C36 C40 120.4(2)
C35 C36 C40 122.2(2)
C38 C37 C36 123.2(2)
C38 C37 H37 118.4
C36 C37 H37 118.4
C39 C38 C37 117.7(2)
C39 C38 C45 121.6(2)
C37 C38 C45 120.7(2)
C38 C39 C34 121.9(2)
C38 C39 H39 119.1
C34 C39 H39 119.1
C36 C40 C41 117.0(2)
C36 C40 H40A 108.1
C41 C40 H40A 108.1
C36 C40 H40B 108.1
C41 C40 H40B 108.1
H40A C40 H40B 107.3
C43 C41 C42 109.6(2)
C43 C41 C44 108.5(2)
C42 C41 C44 109.8(2)
C43 C41 C40 112.4(2)
C42 C41 C40 109.8(2)
C44 C41 C40 106.7(2)
C41 C42 H42A 109.5
C41 C42 H42B 109.5
H42A C42 H42B 109.5
C41 C42 H42C 109.5
H42A C42 H42C 109.5
H42B C42 H42C 109.5
C41 C43 H43A 109.5
C41 C43 H43B 109.5
H43A C43 H43B 109.5
C41 C43 H43C 109.5
H43A C43 H43C 109.5
H43B C43 H43C 109.5
C41 C44 H44A 109.5
C41 C44 H44B 109.5
H44A C44 H44B 109.5
C41 C44 H44C 109.5
H44A C44 H44C 109.5
H44B C44 H44C 109.5
C38 C45 H45A 109.5
C38 C45 H45B 109.5
H45A C45 H45B 109.5
C38 C45 H45C 109.5
H45A C45 H45C 109.5
H45B C45 H45C 109.5
N4 C46 C47 108.40(18)
N4 C46 C59 107.03(18)
C47 C46 C59 110.66(19)
N4 C46 C53 107.55(19)
C47 C46 C53 110.50(19)
C59 C46 C53 112.51(19)
C52 C47 C48 118.6(2)
C52 C47 C46 122.0(2)
C48 C47 C46 119.3(2)
C49 C48 C47 120.2(3)
C49 C48 H48 119.9
C47 C48 H48 119.9
C48 C49 C50 120.6(3)
C48 C49 H49 119.7
C50 C49 H49 119.7
C51 C50 C49 119.4(3)
C51 C50 H50 120.3
C49 C50 H50 120.3
C50 C51 C52 120.6(3)
C50 C51 H51 119.7
C52 C51 H51 119.7
C47 C52 C51 120.5(3)
C47 C52 H52 119.7
C51 C52 H52 119.7
C58 C53 C54 118.0(2)
C58 C53 C46 120.5(2)
C54 C53 C46 121.5(2)
C55 C54 C53 120.4(3)
C55 C54 H54 119.8
C53 C54 H54 119.8
C56 C55 C54 121.0(3)
C56 C55 H55 119.5
C54 C55 H55 119.5
C55 C56 C57 119.2(3)
C55 C56 H56 120.4
C57 C56 H56 120.4
C56 C57 C58 120.2(3)
C56 C57 H57 119.9
C58 C57 H57 119.9
C53 C58 C57 121.2(2)
C53 C58 H58 119.4
C57 C58 H58 119.4
C64 C59 C60 118.5(2)
C64 C59 C46 122.3(2)
C60 C59 C46 119.1(2)
C61 C60 C59 121.1(2)
C61 C60 H60 119.5
C59 C60 H60 119.5
C60 C61 C62 119.3(3)
C60 C61 H61 120.4
C62 C61 H61 120.4
C63 C62 C61 120.1(2)
C63 C62 H62 120.0
C61 C62 H62 120.0
C62 C63 C64 120.5(2)
C62 C63 H63 119.7
C64 C63 H63 119.7
C59 C64 C63 120.5(3)
C59 C64 H64 119.8
C63 C64 H64 119.8
C65 B1 C71 111.81(19)
C65 B1 C77 115.1(2)
C71 B1 C77 102.31(18)
C65 B1 C83 102.65(18)
C71 B1 C83 114.0(2)
C77 B1 C83 111.39(19)
C66 C65 C70 113.3(2)
C66 C65 B1 128.0(2)
C70 C65 B1 118.6(2)
F1 C66 C67 115.3(2)
F1 C66 C65 120.9(2)
C67 C66 C65 123.8(2)
F2 C67 C68 119.9(2)
F2 C67 C66 120.1(2)
C68 C67 C66 120.0(2)
F3 C68 C67 120.6(2)
F3 C68 C69 120.2(2)
C67 C68 C69 119.2(2)
F4 C69 C68 120.2(2)
F4 C69 C70 120.9(2)
C68 C69 C70 118.9(2)
F5 C70 C69 116.1(2)
F5 C70 C65 119.0(2)
C69 C70 C65 124.8(2)
C72 C71 C76 112.8(2)
C72 C71 B1 127.1(2)
C76 C71 B1 119.9(2)
F6 C72 C73 114.2(2)
F6 C72 C71 121.6(2)
C73 C72 C71 124.1(2)
F7 C73 C74 120.0(2)
F7 C73 C72 120.2(2)
C74 C73 C72 119.7(2)
F8 C74 C73 119.7(2)
F8 C74 C75 121.2(2)
C73 C74 C75 119.2(2)
F9 C75 C74 120.5(2)
F9 C75 C76 120.5(2)
C74 C75 C76 118.9(2)
F10 C76 C75 115.7(2)
F10 C76 C71 119.2(2)
C75 C76 C71 125.1(2)
C82 C77 C78 112.5(2)
C82 C77 B1 126.5(2)
C78 C77 B1 120.4(2)
F11 C78 C79 116.1(2)
F11 C78 C77 119.0(2)
C79 C78 C77 124.9(2)
F12 C79 C78 121.3(2)
F12 C79 C80 119.0(2)
C78 C79 C80 119.7(2)
F13 C80 C81 121.5(2)
F13 C80 C79 120.4(2)
C81 C80 C79 118.1(2)
F14 C81 C80 119.5(2)
F14 C81 C82 120.2(2)
C80 C81 C82 120.3(2)
F15 C82 C81 114.4(2)
F15 C82 C77 121.0(2)
C81 C82 C77 124.6(2)
C88 C83 C84 113.3(2)
C88 C83 B1 129.0(2)
C84 C83 B1 117.7(2)
F16 C84 C85 115.9(2)
F16 C84 C83 119.2(2)
C85 C84 C83 124.9(2)
F17 C85 C86 119.8(2)
F17 C85 C84 120.7(3)
C86 C85 C84 119.5(2)
F18 C86 C87 120.4(3)
F18 C86 C85 121.1(3)
C87 C86 C85 118.5(2)
F19 C87 C86 119.8(2)
F19 C87 C88 119.9(2)
C86 C87 C88 120.3(3)
F20 C88 C83 121.6(2)
F20 C88 C87 114.8(2)
C83 C88 C87 123.5(2)
C106 C101 C102 119.5(3)
C106 C101 H101 120.3
C102 C101 H101 120.3
C101 C102 C103 119.8(3)
C101 C102 H102 120.1
C103 C102 H102 120.1
C104 C103 C102 120.6(3)
C104 C103 H103 119.7
C102 C103 H103 119.7
C103 C104 C105 119.5(3)
C103 C104 H104 120.2
C105 C104 H104 120.2
C104 C105 C106 119.9(3)
C104 C105 H105 120.0
C106 C105 H105 120.0
C101 C106 C105 120.7(3)
C101 C106 H106 119.7
C105 C106 H106 119.7

loop_
_geom_bond_atom_site_label_1
_geom_bond_atom_site_label_2
_geom_bond_distance
U1 N4 1.9203(18)
U1 O2 2.1036(16)
U1 O3 2.1211(16)
U1 O1 2.1220(16)
U1 N1 2.5927(18)
U1 N3 2.6217(19)
U1 N2 2.6538(18)
O1 C9 1.363(3)
O2 C22 1.367(3)
O3 C35 1.356(3)
N1 C1 1.490(3)
N1 C6 1.494(3)
N1 C7 1.494(3)
N2 C3 1.479(3)
N2 C20 1.497(3)
N2 C2 1.501(3)
N3 C5 1.486(3)
N3 C4 1.494(3)
N3 C33 1.511(3)
N4 C46 1.461(3)
C1 C2 1.515(3)
C1 H1A 0.9900
C1 H1B 0.9900
C2 H2A 0.9900
C2 H2B 0.9900
C3 C4 1.511(3)
C3 H3A 0.9900
C3 H3B 0.9900
C4 H4A 0.9900
C4 H4B 0.9900
C5 C6 1.523(3)
C5 H5A 0.9900
C5 H5B 0.9900
C6 H6A 0.9900
C6 H6B 0.9900
C7 C8 1.502(3)
C7 H7A 0.9900
C7 H7B 0.9900
C8 C13 1.385(3)
C8 C9 1.402(3)
C9 C10 1.405(3)
C10 C11 1.395(4)
C10 C14 1.513(3)
C11 C12 1.390(4)
C11 H11 0.9500
C12 C13 1.390(3)
C12 C19 1.504(3)
C13 H13 0.9500
C14 C15 1.549(4)
C14 H14A 0.9900
C14 H14B 0.9900
C15 C18 1.522(4)
C15 C16 1.525(4)
C15 C17 1.526(4)
C16 H16A 0.9800
C16 H16B 0.9800
C16 H16C 0.9800
C17 H17A 0.9800
C17 H17B 0.9800
C17 H17C 0.9800
C18 H18A 0.9800
C18 H18B 0.9800
C18 H18C 0.9800
C19 H19A 0.9800
C19 H19B 0.9800
C19 H19C 0.9800
C20 C21 1.502(3)
C20 H20A 0.9900
C20 H20B 0.9900
C21 C26 1.386(3)
C21 C22 1.406(3)
C22 C23 1.396(3)
C23 C24 1.396(3)
C23 C27 1.511(3)
C24 C25 1.383(3)
C24 H24 0.9500
C25 C26 1.387(4)
C25 C32 1.514(3)
C26 H26 0.9500
C27 C28 1.548(3)
C27 H27A 0.9900
C27 H27B 0.9900
C28 C31 1.522(4)
C28 C29 1.524(4)
C28 C30 1.530(4)
C29 H29A 0.9800
C29 H29B 0.9800
C29 H29C 0.9800
C30 H30A 0.9800
C30 H30B 0.9800
C30 H30C 0.9800
C31 H31A 0.9800
C31 H31B 0.9800
C31 H31C 0.9800
C32 H32A 0.9800
C32 H32B 0.9800
C32 H32C 0.9800
C33 C34 1.502(3)
C33 H33A 0.9900
C33 H33B 0.9900
C34 C39 1.386(3)
C34 C35 1.407(3)
C35 C36 1.398(3)
C36 C37 1.394(3)
C36 C40 1.511(3)
C37 C38 1.388(3)
C37 H37 0.9500
C38 C39 1.385(3)
C38 C45 1.511(3)
C39 H39 0.9500
C40 C41 1.551(3)
C40 H40A 0.9900
C40 H40B 0.9900
C41 C43 1.522(4)
C41 C42 1.523(4)
C41 C44 1.535(4)
C42 H42A 0.9800
C42 H42B 0.9800
C42 H42C 0.9800
C43 H43A 0.9800
C43 H43B 0.9800
C43 H43C 0.9800
C44 H44A 0.9800
C44 H44B 0.9800
C44 H44C 0.9800
C45 H45A 0.9800
C45 H45B 0.9800
C45 H45C 0.9800
C46 C47 1.534(3)
C46 C59 1.537(3)
C46 C53 1.538(3)
C47 C52 1.381(4)
C47 C48 1.394(4)
C48 C49 1.381(4)
C48 H48 0.9500
C49 C50 1.381(5)
C49 H49 0.9500
C50 C51 1.363(5)
C50 H50 0.9500
C51 C52 1.391(4)
C51 H51 0.9500
C52 H52 0.9500
C53 C58 1.382(3)
C53 C54 1.392(3)
C54 C55 1.387(4)
C54 H54 0.9500
C55 C56 1.367(4)
C55 H55 0.9500
C56 C57 1.378(4)
C56 H56 0.9500
C57 C58 1.387(3)
C57 H57 0.9500
C58 H58 0.9500
C59 C64 1.381(3)
C59 C60 1.396(3)
C60 C61 1.381(4)
C60 H60 0.9500
C61 C62 1.388(4)
C61 H61 0.9500
C62 C63 1.370(4)
C62 H62 0.9500
C63 C64 1.384(4)
C63 H63 0.9500
C64 H64 0.9500
B1 C65 1.652(4)
B1 C71 1.652(4)
B1 C77 1.654(4)
B1 C83 1.663(4)
F1 C66 1.351(3)
F2 C67 1.347(3)
F3 C68 1.344(3)
F4 C69 1.341(3)
F5 C70 1.359(3)
F6 C72 1.349(3)
F7 C73 1.341(3)
F8 C74 1.344(3)
F9 C75 1.349(3)
F10 C76 1.356(3)
F11 C78 1.361(3)
F12 C79 1.349(3)
F13 C80 1.335(3)
F14 C81 1.345(3)
F15 C82 1.360(3)
F16 C84 1.352(3)
F17 C85 1.344(3)
F18 C86 1.337(3)
F19 C87 1.350(3)
F20 C88 1.351(3)
C65 C66 1.383(3)
C65 C70 1.392(3)
C66 C67 1.381(3)
C67 C68 1.368(4)
C68 C69 1.374(4)
C69 C70 1.374(3)
C71 C72 1.385(3)
C71 C76 1.385(3)
C72 C73 1.383(3)
C73 C74 1.365(4)
C74 C75 1.370(4)
C75 C76 1.376(4)
C77 C82 1.387(3)
C77 C78 1.390(3)
C78 C79 1.371(3)
C79 C80 1.380(3)
C80 C81 1.367(3)
C81 C82 1.373(3)
C83 C88 1.380(3)
C83 C84 1.391(3)
C84 C85 1.376(3)
C85 C86 1.373(4)
C86 C87 1.368(4)
C87 C88 1.396(3)
C101 C106 1.374(5)
C101 C102 1.376(4)
C101 H101 0.9500
C102 C103 1.381(4)
C102 H102 0.9500
C103 C104 1.372(4)
C103 H103 0.9500
C104 C105 1.375(4)
C104 H104 0.9500
C105 C106 1.378(5)
C105 H105 0.9500
C106 H106 0.9500

loop_
_geom_torsion_atom_site_label_1
_geom_torsion_atom_site_label_2
_geom_torsion_atom_site_label_3
_geom_torsion_atom_site_label_4
_geom_torsion
N4 U1 O1 C9 -106.8(3)
O2 U1 O1 C9 -24.6(3)
O3 U1 O1 C9 169.2(2)
N1 U1 O1 C9 38.8(2)
N3 U1 O1 C9 107.8(3)
N2 U1 O1 C9 66.4(3)
N4 U1 O2 C22 -108.9(3)
O3 U1 O2 C22 -23.3(3)
O1 U1 O2 C22 169.8(2)
N1 U1 O2 C22 110.6(3)
N3 U1 O2 C22 65.6(3)
N2 U1 O2 C22 41.7(3)
N4 U1 O3 C35 -136.3(3)
O2 U1 O3 C35 139.0(3)
O1 U1 O3 C35 -54.0(3)
N1 U1 O3 C35 38.6(3)
N3 U1 O3 C35 10.8(3)
N2 U1 O3 C35 78.6(3)
N4 U1 N1 C1 -108.64(16)
O2 U1 N1 C1 -36.85(14)
O3 U1 N1 C1 79.02(16)
O1 U1 N1 C1 -166.12(15)
N3 U1 N1 C1 108.00(15)
N2 U1 N1 C1 35.81(13)
N4 U1 N1 C6 126.36(16)
O2 U1 N1 C6 -161.85(15)
O3 U1 N1 C6 -45.99(17)
O1 U1 N1 C6 68.87(15)
N3 U1 N1 C6 -17.00(14)
N2 U1 N1 C6 -89.20(15)
N4 U1 N1 C7 3.43(19)
O2 U1 N1 C7 75.22(14)
O3 U1 N1 C7 -168.91(12)
O1 U1 N1 C7 -54.06(13)
N3 U1 N1 C7 -139.93(15)
N2 U1 N1 C7 147.87(15)
N4 U1 N2 C3 -112.32(16)
O2 U1 N2 C3 -166.12(15)
O3 U1 N2 C3 -42.42(14)
O1 U1 N2 C3 78.83(16)
N1 U1 N2 C3 107.35(15)
N3 U1 N2 C3 33.35(13)
N4 U1 N2 C20 1.3(2)
O2 U1 N2 C20 -52.48(13)
O3 U1 N2 C20 71.22(14)
O1 U1 N2 C20 -167.53(12)
N1 U1 N2 C20 -139.01(15)
N3 U1 N2 C20 146.98(15)
N4 U1 N2 C2 125.07(17)
O2 U1 N2 C2 71.27(15)
O3 U1 N2 C2 -165.03(16)
O1 U1 N2 C2 -43.78(18)
N1 U1 N2 C2 -15.26(15)
N3 U1 N2 C2 -89.26(16)
N4 U1 N3 C5 -101.38(16)
O2 U1 N3 C5 87.59(15)
O3 U1 N3 C5 -162.97(15)
O1 U1 N3 C5 -35.23(13)
N1 U1 N3 C5 38.50(13)
N2 U1 N3 C5 112.32(14)
N4 U1 N3 C4 135.56(16)
O2 U1 N3 C4 -35.47(18)
O3 U1 N3 C4 73.97(15)
O1 U1 N3 C4 -158.28(16)
N1 U1 N3 C4 -84.56(16)
N2 U1 N3 C4 -10.74(14)
N4 U1 N3 C33 13.48(19)
O2 U1 N3 C33 -157.55(12)
O3 U1 N3 C33 -48.11(13)
O1 U1 N3 C33 79.64(13)
N1 U1 N3 C33 153.36(15)
N2 U1 N3 C33 -132.82(14)
C6 N1 C1 C2 70.6(2)
C7 N1 C1 C2 -167.09(19)
U1 N1 C1 C2 -56.4(2)
C3 N2 C2 C1 -129.4(2)
C20 N2 C2 C1 113.0(2)
U1 N2 C2 C1 -7.5(2)
N1 C1 C2 N2 43.1(3)
C20 N2 C3 C4 -169.18(18)
C2 N2 C3 C4 69.7(2)
U1 N2 C3 C4 -55.7(2)
C5 N3 C4 C3 -134.2(2)
C33 N3 C4 C3 104.4(2)
U1 N3 C4 C3 -13.2(2)
N2 C3 C4 N3 46.8(3)
C4 N3 C5 C6 69.3(2)
C33 N3 C5 C6 -168.37(19)
U1 N3 C5 C6 -58.4(2)
C1 N1 C6 C5 -130.1(2)
C7 N1 C6 C5 111.4(2)
U1 N1 C6 C5 -6.9(2)
N3 C5 C6 N1 45.2(3)
C1 N1 C7 C8 -169.95(19)
C6 N1 C7 C8 -48.2(3)
U1 N1 C7 C8 76.3(2)
N1 C7 C8 C13 138.8(2)
N1 C7 C8 C9 -48.7(3)
U1 O1 C9 C8 -18.4(4)
U1 O1 C9 C10 159.49(19)
C13 C8 C9 O1 179.0(2)
C7 C8 C9 O1 6.5(3)
C13 C8 C9 C10 1.1(4)
C7 C8 C9 C10 -171.4(2)
O1 C9 C10 C11 -176.6(2)
C8 C9 C10 C11 1.2(4)
O1 C9 C10 C14 -1.5(4)
C8 C9 C10 C14 176.3(2)
C9 C10 C11 C12 -2.6(4)
C14 C10 C11 C12 -177.8(2)
C10 C11 C12 C13 1.6(4)
C10 C11 C12 C19 179.5(2)
C9 C8 C13 C12 -2.1(4)
C7 C8 C13 C12 170.5(2)
C11 C12 C13 C8 0.8(4)
C19 C12 C13 C8 -177.1(2)
C11 C10 C14 C15 -77.0(3)
C9 C10 C14 C15 108.0(3)
C10 C14 C15 C18 -62.6(3)
C10 C14 C15 C16 58.9(3)
C10 C14 C15 C17 177.6(2)
C3 N2 C20 C21 -173.44(18)
C2 N2 C20 C21 -53.8(3)
U1 N2 C20 C21 71.4(2)
N2 C20 C21 C26 142.9(2)
N2 C20 C21 C22 -45.7(3)
U1 O2 C22 C23 153.4(2)
U1 O2 C22 C21 -23.7(4)
C26 C21 C22 O2 179.2(2)
C20 C21 C22 O2 7.8(3)
C26 C21 C22 C23 2.0(3)
C20 C21 C22 C23 -169.4(2)
O2 C22 C23 C24 -177.3(2)
C21 C22 C23 C24 -0.3(3)
O2 C22 C23 C27 -1.7(3)
C21 C22 C23 C27 175.3(2)
C22 C23 C24 C25 -1.7(4)
C27 C23 C24 C25 -177.4(2)
C23 C24 C25 C26 1.9(4)
C23 C24 C25 C32 -179.8(2)
C22 C21 C26 C25 -1.9(3)
C20 C21 C26 C25 169.7(2)
C24 C25 C26 C21 0.0(4)
C32 C25 C26 C21 -178.3(2)
C22 C23 C27 C28 104.5(3)
C24 C23 C27 C28 -80.0(3)
C23 C27 C28 C31 -69.6(3)
C23 C27 C28 C29 52.5(3)
C23 C27 C28 C30 172.5(2)
C5 N3 C33 C34 -166.85(19)
C4 N3 C33 C34 -45.3(2)
U1 N3 C33 C34 81.05(19)
N3 C33 C34 C39 119.8(2)
N3 C33 C34 C35 -58.3(3)
U1 O3 C35 C36 -163.52(19)
U1 O3 C35 C34 12.3(4)
C39 C34 C35 O3 -174.81(19)
C33 C34 C35 O3 3.4(3)
C39 C34 C35 C36 1.1(3)
C33 C34 C35 C36 179.3(2)
O3 C35 C36 C37 174.7(2)
C34 C35 C36 C37 -1.0(3)
O3 C35 C36 C40 -1.4(3)
C34 C35 C36 C40 -177.1(2)
C35 C36 C37 C38 0.4(3)
C40 C36 C37 C38 176.5(2)
C36 C37 C38 C39 0.2(3)
C36 C37 C38 C45 -179.3(2)
C37 C38 C39 C34 -0.1(3)
C45 C38 C39 C34 179.4(2)
C35 C34 C39 C38 -0.5(3)
C33 C34 C39 C38 -178.7(2)
C37 C36 C40 C41 73.9(3)
C35 C36 C40 C41 -110.2(3)
C36 C40 C41 C43 -65.2(3)
C36 C40 C41 C42 57.1(3)
C36 C40 C41 C44 176.0(2)
N4 C46 C47 C52 136.9(2)
C59 C46 C47 C52 19.8(3)
C53 C46 C47 C52 -105.5(3)
N4 C46 C47 C48 -47.0(3)
C59 C46 C47 C48 -164.1(2)
C53 C46 C47 C48 70.6(3)
C52 C47 C48 C49 0.7(4)
C46 C47 C48 C49 -175.6(3)
C47 C48 C49 C50 -0.1(5)
C48 C49 C50 C51 -0.6(5)
C49 C50 C51 C52 0.6(5)
C48 C47 C52 C51 -0.6(4)
C46 C47 C52 C51 175.5(2)
C50 C51 C52 C47 0.0(5)
N4 C46 C53 C58 -36.4(3)
C47 C46 C53 C58 -154.6(2)
C59 C46 C53 C58 81.2(3)
N4 C46 C53 C54 143.9(2)
C47 C46 C53 C54 25.8(3)
C59 C46 C53 C54 -98.5(3)
C58 C53 C54 C55 0.3(4)
C46 C53 C54 C55 180.0(3)
C53 C54 C55 C56 0.7(5)
C54 C55 C56 C57 -1.6(5)
C55 C56 C57 C58 1.5(5)
C54 C53 C58 C57 -0.4(4)
C46 C53 C58 C57 179.9(2)
C56 C57 C58 C53 -0.5(4)
N4 C46 C59 C64 139.9(2)
C47 C46 C59 C64 -102.2(3)
C53 C46 C59 C64 21.9(3)
N4 C46 C59 C60 -43.2(3)
C47 C46 C59 C60 74.7(3)
C53 C46 C59 C60 -161.1(2)
C64 C59 C60 C61 1.2(4)
C46 C59 C60 C61 -175.9(2)
C59 C60 C61 C62 0.1(4)
C60 C61 C62 C63 -1.6(4)
C61 C62 C63 C64 1.8(4)
C60 C59 C64 C63 -1.0(4)
C46 C59 C64 C63 176.0(2)
C62 C63 C64 C59 -0.5(4)
C71 B1 C65 C66 -127.1(2)
C77 B1 C65 C66 -10.9(3)
C83 B1 C65 C66 110.3(3)
C71 B1 C65 C70 57.1(3)
C77 B1 C65 C70 173.3(2)
C83 B1 C65 C70 -65.5(2)
C70 C65 C66 F1 178.3(2)
B1 C65 C66 F1 2.3(4)
C70 C65 C66 C67 -0.3(3)
B1 C65 C66 C67 -176.3(2)
F1 C66 C67 F2 -0.7(3)
C65 C66 C67 F2 178.0(2)
F1 C66 C67 C68 -179.5(2)
C65 C66 C67 C68 -0.8(4)
F2 C67 C68 F3 0.7(4)
C66 C67 C68 F3 179.5(2)
F2 C67 C68 C69 -178.3(2)
C66 C67 C68 C69 0.6(4)
F3 C68 C69 F4 1.5(4)
C67 C68 C69 F4 -179.5(2)
F3 C68 C69 C70 -178.2(2)
C67 C68 C69 C70 0.8(4)
F4 C69 C70 F5 -0.4(3)
C68 C69 C70 F5 179.3(2)
F4 C69 C70 C65 178.3(2)
C68 C69 C70 C65 -2.0(4)
C66 C65 C70 F5 -179.64(19)
B1 C65 C70 F5 -3.2(3)
C66 C65 C70 C69 1.7(3)
B1 C65 C70 C69 178.1(2)
C65 B1 C71 C72 10.2(3)
C77 B1 C71 C72 -113.5(3)
C83 B1 C71 C72 126.1(3)
C65 B1 C71 C76 -174.9(2)
C77 B1 C71 C76 61.3(3)
C83 B1 C71 C76 -59.1(3)
C76 C71 C72 F6 -175.4(2)
B1 C71 C72 F6 -0.2(4)
C76 C71 C72 C73 2.4(4)
B1 C71 C72 C73 177.6(2)
F6 C72 C73 F7 -1.7(3)
C71 C72 C73 F7 -179.7(2)
F6 C72 C73 C74 177.1(2)
C71 C72 C73 C74 -0.9(4)
F7 C73 C74 F8 -1.4(4)
C72 C73 C74 F8 179.8(2)
F7 C73 C74 C75 178.2(2)
C72 C73 C74 C75 -0.6(4)
F8 C74 C75 F9 0.7(4)
C73 C74 C75 F9 -178.9(2)
F8 C74 C75 C76 179.9(2)
C73 C74 C75 C76 0.3(4)
F9 C75 C76 F10 0.7(4)
C74 C75 C76 F10 -178.6(2)
F9 C75 C76 C71 -179.2(2)
C74 C75 C76 C71 1.6(4)
C72 C71 C76 F10 177.3(2)
B1 C71 C76 F10 1.8(3)
C72 C71 C76 C75 -2.8(4)
B1 C71 C76 C75 -178.4(2)
C65 B1 C77 C82 129.5(2)
C71 B1 C77 C82 -109.0(3)
C83 B1 C77 C82 13.2(3)
C65 B1 C77 C78 -59.7(3)
C71 B1 C77 C78 61.8(3)
C83 B1 C77 C78 -176.0(2)
C82 C77 C78 F11 178.1(2)
B1 C77 C78 F11 6.1(3)
C82 C77 C78 C79 0.1(3)
B1 C77 C78 C79 -171.9(2)
F11 C78 C79 F12 -1.9(3)
C77 C78 C79 F12 176.2(2)
F11 C78 C79 C80 -179.4(2)
C77 C78 C79 C80 -1.3(4)
F12 C79 C80 F13 1.4(3)
C78 C79 C80 F13 178.9(2)
F12 C79 C80 C81 -176.7(2)
C78 C79 C80 C81 0.9(3)
F13 C80 C81 F14 0.1(4)
C79 C80 C81 F14 178.1(2)
F13 C80 C81 C82 -177.4(2)
C79 C80 C81 C82 0.6(4)
F14 C81 C82 F15 -1.2(3)
C80 C81 C82 F15 176.2(2)
F14 C81 C82 C77 -179.4(2)
C80 C81 C82 C77 -1.9(4)
C78 C77 C82 F15 -176.5(2)
B1 C77 C82 F15 -5.1(4)
C78 C77 C82 C81 1.5(4)
B1 C77 C82 C81 172.9(2)
C65 B1 C83 C88 114.0(3)
C71 B1 C83 C88 -7.2(4)
C77 B1 C83 C88 -122.3(3)
C65 B1 C83 C84 -62.6(3)
C71 B1 C83 C84 176.3(2)
C77 B1 C83 C84 61.2(3)
C88 C83 C84 F16 -179.4(2)
B1 C83 C84 F16 -2.4(3)
C88 C83 C84 C85 1.2(4)
B1 C83 C84 C85 178.3(2)
F16 C84 C85 F17 1.0(4)
C83 C84 C85 F17 -179.6(2)
F16 C84 C85 C86 -179.4(2)
C83 C84 C85 C86 0.0(4)
F17 C85 C86 F18 0.8(4)
C84 C85 C86 F18 -178.8(2)
F17 C85 C86 C87 178.8(2)
C84 C85 C86 C87 -0.8(4)
F18 C86 C87 F19 -0.6(4)
C85 C86 C87 F19 -178.6(2)
F18 C86 C87 C88 178.2(2)
C85 C86 C87 C88 0.3(4)
C84 C83 C88 F20 177.9(2)
B1 C83 C88 F20 1.3(4)
C84 C83 C88 C87 -1.8(3)
B1 C83 C88 C87 -178.4(2)
F19 C87 C88 F20 0.2(3)
C86 C87 C88 F20 -178.6(2)
F19 C87 C88 C83 179.9(2)
C86 C87 C88 C83 1.1(4)
C106 C101 C102 C103 -0.8(5)
C101 C102 C103 C104 -0.5(5)
C102 C103 C104 C105 1.6(5)
C103 C104 C105 C106 -1.4(5)
C102 C101 C106 C105 1.0(5)
C104 C105 C106 C101 0.1(5)
